data_7215841
loop_
_publ_author_name
'Beeching, Lianna J.'
'Hawes, Chris S.'
'Turner, David R.'
'Batten, Stuart R.'

_publ_section_title
;
 The influence of anion, ligand geometry and stoichiometry on the
 structure and dimensionality of a series of
 AgI-bis(cyanobenzyl)piperazine coordination polymers
;
_journal_issue 28
_journal_name_full CrystEngComm
_journal_page_first 6459
_journal_paper_doi 10.1039/c4ce00816b
_journal_volume 16
_journal_year 2014
_chemical_formula_moiety 'C20 H20 N4'
_chemical_formula_sum 'C20 H20 N4'
_chemical_formula_weight 316.40
_chemical_name_systematic
;
 ? 
;
_space_group_crystal_system triclinic
_space_group_IT_number 2
_space_group_name_Hall '-P 1'
_space_group_name_H-M_alt 'P -1'
_symmetry_space_group_name_Hall '-P 1'
_symmetry_space_group_name_H-M 'P -1'
_atom_sites_solution_hydrogens geom
_atom_sites_solution_primary direct
_atom_sites_solution_secondary difmap
_audit_creation_date 2013-09-30
_audit_creation_method
;
Olex2 1.2
(compiled 2013.09.17 svn.r2790 for OlexSys, GUI svn.r4601)
;
_cell_angle_alpha 83.164(4)
_cell_angle_beta 71.318(3)
_cell_angle_gamma 71.589(3)
_cell_formula_units_Z 1
_cell_length_a 6.5627(5)
_cell_length_b 8.2007(7)
_cell_length_c 8.5966(7)
_cell_measurement_reflns_used 1025
_cell_measurement_temperature 123(2)
_cell_measurement_theta_max 31.340
_cell_measurement_theta_min 3.430
_cell_volume 415.77(6)
_computing_molecular_graphics
;
O. V. Dolomanov, L. J. Bourhis, R. J. Gildea, J. A. K. Howard and H. Puschmann,
OLEX2: a complete structure solution, refinement and analysis program.
J. Appl. Cryst. (2009). 42, 339-341.
;
_computing_publication_material
;
O. V. Dolomanov, L. J. Bourhis, R. J. Gildea, J. A. K. Howard and H. Puschmann,
OLEX2: a complete structure solution, refinement and analysis program.
J. Appl. Cryst. (2009). 42, 339-341.
;
_computing_structure_refinement
;
SHELX, G.M. Sheldrick, Acta Cryst.
(2008). A64, 112-122
;
_computing_structure_solution 'SHELXS-97 (Sheldrick, 2008)'
_diffrn_ambient_temperature 123(2)
_diffrn_measured_fraction_theta_full 0.994
_diffrn_measured_fraction_theta_max 0.985
_diffrn_measurement_device_type 'Bruker APEX-II CCD'
_diffrn_measurement_method '\f and \w scans'
_diffrn_radiation_monochromator graphite
_diffrn_radiation_type MoK\a
_diffrn_radiation_wavelength 0.71073
_diffrn_reflns_av_R_equivalents 0.0249
_diffrn_reflns_av_unetI/netI 0.0453
_diffrn_reflns_limit_h_max 6
_diffrn_reflns_limit_h_min -8
_diffrn_reflns_limit_k_max 10
_diffrn_reflns_limit_k_min -9
_diffrn_reflns_limit_l_max 11
_diffrn_reflns_limit_l_min -11
_diffrn_reflns_number 4352
_diffrn_reflns_theta_full 26.00
_diffrn_reflns_theta_max 28.50
_diffrn_reflns_theta_min 2.50
_diffrn_source 'fine-focus sealed tube'
_diffrn_standards_number 0
_exptl_absorpt_coefficient_mu 0.077
_exptl_absorpt_correction_T_max 0.7463
_exptl_absorpt_correction_T_min 0.6827
_exptl_absorpt_correction_type multi-scan
_exptl_absorpt_process_details
;
SADABS-2008/1 (Bruker,2008) was used for absorption correction.
wR2(int) was 0.0523 before and 0.0405 after correction.
The Ratio of minimum to maximum transmission is 0.9148.
The \l/2 correction factor is 0.0015.
;
_exptl_crystal_colour colourless
_exptl_crystal_colour_primary colourless
_exptl_crystal_density_diffrn 1.264
_exptl_crystal_density_method 'not measured'
_exptl_crystal_description block
_exptl_crystal_F_000 168
_exptl_crystal_size_max 0.41
_exptl_crystal_size_mid 0.27
_exptl_crystal_size_min 0.13
_refine_diff_density_max 0.297
_refine_diff_density_min -0.220
_refine_diff_density_rms 0.050
_refine_ls_extinction_method none
_refine_ls_goodness_of_fit_ref 1.109
_refine_ls_hydrogen_treatment constr
_refine_ls_matrix_type full
_refine_ls_number_parameters 109
_refine_ls_number_reflns 2071
_refine_ls_number_restraints 0
_refine_ls_restrained_S_all 1.109
_refine_ls_R_factor_all 0.0704
_refine_ls_R_factor_gt 0.0517
_refine_ls_shift/su_max 0.001
_refine_ls_shift/su_mean 0.000
_refine_ls_structure_factor_coef Fsqd
_refine_ls_weighting_details 'calc w=1/[\s^2^(Fo^2^)+(0.0631P)^2^+0.0141P] where P=(Fo^2^+2Fc^2^)/3'
_refine_ls_weighting_scheme calc
_refine_ls_wR_factor_gt 0.1247
_refine_ls_wR_factor_ref 0.1372
_reflns_number_gt 1540
_reflns_number_total 2071
_reflns_threshold_expression >2sigma(I)
_cod_data_source_file c4ce00816b2.cif
_cod_data_source_block L1
_cod_depositor_comments 'Adding full bibliography for 7215836--7215842.cif.'
_cod_database_code 7215841
_olex2_refinement_description
;
1. Fixed Uiso
 At 1.2 times of:
  All C(H) groups, All C(H,H) groups
2.a Secondary CH2 refined with riding coordinates:
 C9(H9A,H9B), C11(H11A,H11B), C12(H12A,H12B)
2.b Aromatic/amide H refined with riding coordinates:
 C5(H5), C7(H7), C8(H8), C4(H4)
;

loop_
_space_group_symop_id
_space_group_symop_operation_xyz
1 'x, y, z'
2 '-x, -y, -z'

loop_
_atom_site_label
_atom_site_type_symbol
_atom_site_fract_x
_atom_site_fract_y
_atom_site_fract_z
_atom_site_U_iso_or_equiv
_atom_site_adp_type
_atom_site_occupancy
_atom_site_symmetry_multiplicity
_atom_site_calc_flag
_atom_site_refinement_flags
C9 C 0.2841(2) 0.21141(17) 0.11489(17) 0.0228(3) Uani 1 1 d .
H9A H 0.4055 0.1898 0.0089 0.027 Uiso 1 1 calc R
H9B H 0.2220 0.1126 0.1391 0.027 Uiso 1 1 calc R
C2 C 0.6806(2) 0.21399(17) 0.61802(17) 0.0237(3) Uani 1 1 d .
C6 C 0.3847(2) 0.21942(16) 0.24739(16) 0.0198(3) Uani 1 1 d .
C5 C 0.2720(2) 0.33083(17) 0.37827(16) 0.0240(3) Uani 1 1 d .
H5 H 0.1268 0.4073 0.3843 0.029 Uiso 1 1 calc R
C11 C 0.1975(2) 0.50889(16) 0.02619(16) 0.0198(3) Uani 1 1 d .
H11A H 0.3080 0.4774 -0.0833 0.024 Uiso 1 1 calc R
H11B H 0.2761 0.5334 0.0975 0.024 Uiso 1 1 calc R
C7 C 0.5968(2) 0.10732(16) 0.24136(17) 0.0220(3) Uani 1 1 d .
H7 H 0.6761 0.0312 0.1521 0.026 Uiso 1 1 calc R
C3 C 0.5789(2) 0.21811(16) 0.49187(16) 0.0207(3) Uani 1 1 d .
C8 C 0.6934(2) 0.10492(16) 0.36240(17) 0.0225(3) Uani 1 1 d .
H8 H 0.8371 0.0265 0.3575 0.027 Uiso 1 1 calc R
C4 C 0.3672(2) 0.33224(17) 0.49962(17) 0.0239(3) Uani 1 1 d .
H4 H 0.2893 0.4102 0.5876 0.029 Uiso 1 1 calc R
C12 C -0.0097(2) 0.33338(16) -0.01007(17) 0.0202(3) Uani 1 1 d .
H12A H -0.0722 0.2367 0.0360 0.024 Uiso 1 1 calc R
H12B H 0.0986 0.3005 -0.1200 0.024 Uiso 1 1 calc R
N10 N 0.10680(16) 0.36585(13) 0.09687(13) 0.0187(3) Uani 1 1 d .
N1 N 0.76464(19) 0.20649(15) 0.71818(16) 0.0314(3) Uani 1 1 d .

loop_
_atom_site_aniso_label
_atom_site_aniso_U_11
_atom_site_aniso_U_22
_atom_site_aniso_U_33
_atom_site_aniso_U_23
_atom_site_aniso_U_13
_atom_site_aniso_U_12
C9 0.0261(7) 0.0201(7) 0.0211(7) -0.0028(5) -0.0118(6) 0.0006(5)
C2 0.0236(7) 0.0205(7) 0.0263(8) -0.0005(6) -0.0100(6) -0.0027(5)
C6 0.0228(6) 0.0173(7) 0.0187(7) 0.0014(5) -0.0084(5) -0.0036(5)
C5 0.0216(6) 0.0246(7) 0.0212(7) -0.0026(6) -0.0090(6) 0.0026(5)
C11 0.0195(6) 0.0217(7) 0.0205(7) -0.0004(5) -0.0090(5) -0.0061(5)
C7 0.0218(6) 0.0190(7) 0.0228(7) -0.0035(5) -0.0065(5) -0.0019(5)
C3 0.0222(6) 0.0213(7) 0.0203(7) 0.0027(5) -0.0099(5) -0.0063(5)
C8 0.0188(6) 0.0203(7) 0.0261(8) -0.0008(6) -0.0084(5) -0.0008(5)
C4 0.0245(6) 0.0251(7) 0.0179(7) -0.0038(5) -0.0073(5) 0.0005(5)
C12 0.0240(6) 0.0187(7) 0.0211(7) 0.0000(5) -0.0107(5) -0.0068(5)
N10 0.0206(5) 0.0181(6) 0.0195(6) 0.0007(4) -0.0112(4) -0.0035(4)
N1 0.0328(7) 0.0291(7) 0.0346(8) -0.0057(6) -0.0189(6) -0.0016(5)

loop_
_atom_type_symbol
_atom_type_description
_atom_type_scat_dispersion_real
_atom_type_scat_dispersion_imag
_atom_type_scat_source
C C 0.0033 0.0016 'International Tables Vol C Tables 4.2.6.8 and 6.1.1.4'
H H 0.0000 0.0000 'International Tables Vol C Tables 4.2.6.8 and 6.1.1.4'
N N 0.0061 0.0033 'International Tables Vol C Tables 4.2.6.8 and 6.1.1.4'

loop_
_geom_angle_atom_site_label_1
_geom_angle_atom_site_label_2
_geom_angle_atom_site_label_3
_geom_angle
_geom_angle_site_symmetry_1
_geom_angle_site_symmetry_3
H9A C9 H9B 107.6 . .
C6 C9 H9A 108.6 . .
C6 C9 H9B 108.6 . .
N10 C9 H9A 108.6 . .
N10 C9 H9B 108.6 . .
N10 C9 C6 114.49(10) . .
N1 C2 C3 178.31(14) . .
C5 C6 C9 122.64(11) . .
C5 C6 C7 118.58(12) . .
C7 C6 C9 118.75(11) . .
C6 C5 H5 119.4 . .
C4 C5 C6 121.15(12) . .
C4 C5 H5 119.4 . .
H11A C11 H11B 108.2 . .
C12 C11 H11A 109.7 2_565 .
C12 C11 H11B 109.7 2_565 .
N10 C11 H11A 109.7 . .
N10 C11 H11B 109.7 . .
N10 C11 C12 110.03(10) . 2_565
C6 C7 H7 119.4 . .
C8 C7 C6 121.19(12) . .
C8 C7 H7 119.4 . .
C8 C3 C2 119.07(11) . .
C8 C3 C4 120.24(12) . .
C4 C3 C2 120.69(12) . .
C7 C8 C3 119.49(11) . .
C7 C8 H8 120.3 . .
C3 C8 H8 120.3 . .
C5 C4 C3 119.34(12) . .
C5 C4 H4 120.3 . .
C3 C4 H4 120.3 . .
C11 C12 H12A 109.5 2_565 .
C11 C12 H12B 109.5 2_565 .
H12A C12 H12B 108.1 . .
N10 C12 C11 110.63(10) . 2_565
N10 C12 H12A 109.5 . .
N10 C12 H12B 109.5 . .
C9 N10 C11 111.43(10) . .
C9 N10 C12 110.16(10) . .
C12 N10 C11 108.48(10) . .

loop_
_geom_bond_atom_site_label_1
_geom_bond_atom_site_label_2
_geom_bond_distance
_geom_bond_site_symmetry_2
C9 H9A 0.9900 .
C9 H9B 0.9900 .
C9 C6 1.5052(18) .
C9 N10 1.4559(15) .
C2 C3 1.4364(18) .
C2 N1 1.1486(17) .
C6 C5 1.3902(18) .
C6 C7 1.3932(16) .
C5 H5 0.9500 .
C5 C4 1.3799(18) .
C11 H11A 0.9900 .
C11 H11B 0.9900 .
C11 C12 1.5069(17) 2_565
C11 N10 1.4627(17) .
C7 H7 0.9500 .
C7 C8 1.3764(18) .
C3 C8 1.3909(19) .
C3 C4 1.3948(17) .
C8 H8 0.9500 .
C4 H4 0.9500 .
C12 C11 1.5069(17) 2_565
C12 H12A 0.9900 .
C12 H12B 0.9900 .
C12 N10 1.4623(16) .

loop_
_geom_torsion_atom_site_label_1
_geom_torsion_atom_site_label_2
_geom_torsion_atom_site_label_3
_geom_torsion_atom_site_label_4
_geom_torsion
_geom_torsion_site_symmetry_1
C9 C6 C5 C4 178.56(12) .
C9 C6 C7 C8 -177.68(12) .
C2 C3 C8 C7 179.68(12) .
C2 C3 C4 C5 -178.73(12) .
C6 C9 N10 C11 70.85(14) .
C6 C9 N10 C12 -168.70(11) .
C6 C5 C4 C3 -0.9(2) .
C6 C7 C8 C3 -1.0(2) .
C5 C6 C7 C8 0.5(2) .
C11 C12 N10 C9 178.57(10) 2_565
C11 C12 N10 C11 -59.22(14) 2_565
C7 C6 C5 C4 0.5(2) .
C8 C3 C4 C5 0.4(2) .
C4 C3 C8 C7 0.5(2) .
C12 C11 N10 C9 -179.71(10) 2_565
C12 C11 N10 C12 58.85(14) 2_565
N10 C9 C6 C5 22.30(19) .
N10 C9 C6 C7 -159.60(12) .
N1 C2 C3 C8 -29(5) .
N1 C2 C3 C4 150(5) .
